data_7040625
loop_
_publ_author_name
'Liu, Jiancai'
'Yu, Jing'
'Han, Qing'
'Wen, Yue'
'Chen, Lijuan'
'Zhao, Junwei'

_publ_section_title
;
 First quadruple-glycine bridging mono-lanthanide-substituted
 borotungstate hybrids.
;
_journal_issue 41
_journal_name_full 'Dalton transactions (Cambridge, England : 2003)'
_journal_page_first 16471
_journal_page_last 16484
_journal_paper_doi 10.1039/c6dt03148j
_journal_volume 45
_journal_year 2016
_chemical_formula_moiety '0.5(C16 H40 B4 K8 N8 Na8 O198 Tm4 W44), 10(O)'
_chemical_formula_sum 'C8 H70 B2 K4 N4 Na4 O109 Tm2 W22'
_chemical_formula_weight 6619.22
_chemical_name_systematic
;
 ? 
;
_space_group_crystal_system monoclinic
_space_group_IT_number 14
_space_group_name_Hall '-P 2ybc'
_space_group_name_H-M_alt 'P 1 21/c 1'
_symmetry_space_group_name_Hall '-P 2ybc'
_symmetry_space_group_name_H-M 'P 1 21/c 1'
_atom_sites_solution_hydrogens geom
_atom_sites_solution_primary direct
_atom_sites_solution_secondary difmap
_audit_creation_date 2016-08-24
_audit_creation_method
;
Olex2 1.2
(compiled 2016.02.19 svn.r3266 for OlexSys, GUI svn.r5155)
;
_audit_update_record
;
2016-09-05 deposited with the CCDC.
2016-09-13 downloaded from the CCDC.
;
_cell_angle_alpha 90.00
_cell_angle_beta 92.451(2)
_cell_angle_gamma 90.00
_cell_formula_units_Z 2
_cell_length_a 11.6408(10)
_cell_length_b 21.7217(18)
_cell_length_c 21.4679(19)
_cell_measurement_reflns_used 4067
_cell_measurement_temperature 296(2)
_cell_measurement_theta_max 26.829
_cell_measurement_theta_min 2.233
_cell_volume 5423.4(8)
_computing_cell_refinement 'Bruker XSCANS'
_computing_data_collection 'Bruker XSCANS'
_computing_data_reduction 'Bruker SHELXTL'
_computing_molecular_graphics 'Olex2 (Dolomanov et al., 2009)'
_computing_publication_material 'Olex2 (Dolomanov et al., 2009)'
_computing_structure_refinement 'SHELXL-97 (Sheldrick, 1997)'
_computing_structure_solution 'SHELXS-97 (Sheldrick, 1990)'
_diffrn_ambient_temperature 296.15
_diffrn_detector_area_resol_mean none
_diffrn_measured_fraction_theta_full 0.994
_diffrn_measured_fraction_theta_max 0.994
_diffrn_measurement_device_type 'Bruker P4'
_diffrn_measurement_method '\w scans'
_diffrn_radiation_monochromator graphite
_diffrn_radiation_type MoK\a
_diffrn_radiation_wavelength 0.71073
_diffrn_reflns_av_R_equivalents 0.0669
_diffrn_reflns_av_unetI/netI 0.0775
_diffrn_reflns_limit_h_max 13
_diffrn_reflns_limit_h_min -13
_diffrn_reflns_limit_k_max 25
_diffrn_reflns_limit_k_min -23
_diffrn_reflns_limit_l_max 25
_diffrn_reflns_limit_l_min -25
_diffrn_reflns_number 27540
_diffrn_reflns_theta_full 25.00
_diffrn_reflns_theta_max 25.00
_diffrn_reflns_theta_min 1.90
_diffrn_source 'fine-focus sealed tube'
_diffrn_standards_decay_% none
_diffrn_standards_interval_count none
_diffrn_standards_interval_time none
_diffrn_standards_number 27685
_exptl_absorpt_coefficient_mu 25.130
_exptl_absorpt_correction_T_max 0.7457
_exptl_absorpt_correction_T_min 0.3666
_exptl_absorpt_correction_type multi-scan
_exptl_absorpt_process_details
;SADABS-2008/1 (Bruker,2008) was used for absorption correction.
wR2(int) was 0.1385 before and 0.0564 after correction. 
The Ratio of minimum to maximum transmission is 0.4916. 
The \l/2 correction factor is 0.0015.
;
_exptl_crystal_colour Colorless
_exptl_crystal_density_diffrn 4.053
_exptl_crystal_density_method 'not measured'
_exptl_crystal_description Needle
_exptl_crystal_F_000 5828
_exptl_crystal_size_max 0.15
_exptl_crystal_size_mid 0.09
_exptl_crystal_size_min 0.07
_refine_diff_density_max 2.227
_refine_diff_density_min -1.606
_refine_diff_density_rms 0.357
_refine_ls_extinction_coef 0.000035(6)
_refine_ls_extinction_expression Fc^*^=kFc[1+0.001xFc^2^\l^3^/sin(2\q)]^-1/4^
_refine_ls_extinction_method SHELXL
_refine_ls_goodness_of_fit_ref 1.026
_refine_ls_hydrogen_treatment constr
_refine_ls_matrix_type full
_refine_ls_number_parameters 682
_refine_ls_number_reflns 9511
_refine_ls_number_restraints 31
_refine_ls_restrained_S_all 1.024
_refine_ls_R_factor_all 0.0731
_refine_ls_R_factor_gt 0.0435
_refine_ls_shift/su_max 0.001
_refine_ls_shift/su_mean 0.000
_refine_ls_structure_factor_coef Fsqd
_refine_ls_weighting_details 'calc w=1/[\s^2^(Fo^2^)+(0.0327P)^2^+0.0000P] where P=(Fo^2^+2Fc^2^)/3'
_refine_ls_weighting_scheme calc
_refine_ls_wR_factor_gt 0.0856
_refine_ls_wR_factor_ref 0.0932
_reflns_number_gt 6841
_reflns_number_total 9511
_reflns_threshold_expression >2sigma(I)
_cod_data_source_file c6dt03148j2.cif
_cod_data_source_block 6
_cod_depositor_comments 'Adding full bibliography for 7040623--7040628.cif.'
_cod_database_code 7040625
_olex2_refinement_description
;
1. Fixed Uiso
 At 1.2 times of:
  All C(H,H) groups
 At 1.5 times of:
  All N(H,H,H) groups
2. Restrained distances
 N2-C4
 1.48 with sigma of 0.01
3. Uiso/Uaniso restraints and constraints
Uanis(C3) \\sim Ueq, Uanis(O22) \\sim Ueq, Uanis(O9) \\sim Ueq: with sigma of
0.01 and sigma for terminal atoms of 0.02
Uanis(O19) \\sim Ueq, Uanis(B1) \\sim Ueq: with sigma of 0.001 and sigma for
terminal atoms of 0.002
4. Others
 Fixed Sof: O6W(0.5) O9W(0.5) O11W(0.5) O13W(0.5) O14W(0.5)
5.a Secondary CH2 refined with riding coordinates:
 C1(H1A,H1B), C4(H4A,H4B)
5.b Me refined with riding coordinates:
 N1(H1C,H1D,H1E), N2(H2A,H2B,H2C)
;
_olex2_submission_special_instructions 'No special instructions were received'

loop_
_space_group_symop_id
_space_group_symop_operation_xyz
1 'x, y, z'
2 '-x, y+1/2, -z+1/2'
3 '-x, -y, -z'
4 'x, -y-1/2, z-1/2'

loop_
_atom_site_label
_atom_site_type_symbol
_atom_site_fract_x
_atom_site_fract_y
_atom_site_fract_z
_atom_site_U_iso_or_equiv
_atom_site_adp_type
_atom_site_occupancy
_atom_site_calc_flag
_atom_site_refinement_flags_posn
_atom_site_refinement_flags_adp
Tm1 Tm 0.39208(6) 0.52537(3) 0.42519(3) 0.02126(18) Uani 1 d . .
B1 B 0.2169(15) 0.6580(8) 0.2752(8) 0.016(4) Uani 1 d . U
W1 W 0.10277(5) 0.51025(3) 0.32099(3) 0.02030(16) Uani 1 d . .
W2 W -0.03551(6) 0.72977(3) 0.31158(3) 0.02580(18) Uani 1 d . .
W3 W 0.46381(5) 0.57391(3) 0.24688(3) 0.02102(17) Uani 1 d . .
W4 W 0.21993(6) 0.53858(3) 0.16603(3) 0.02325(17) Uani 1 d . .
W5 W 0.47140(5) 0.69411(3) 0.35971(3) 0.02133(17) Uani 1 d . .
W6 W 0.34898(6) 0.67138(3) 0.13799(3) 0.02390(17) Uani 1 d . .
W7 W 0.23421(6) 0.77334(3) 0.39034(3) 0.02362(17) Uani 1 d . .
W8 W 0.10441(5) 0.62228(3) 0.42731(3) 0.02021(17) Uani 1 d . .
W9 W 0.35504(6) 0.79469(3) 0.25440(3) 0.02442(18) Uani 1 d . .
W10 W -0.04263(6) 0.61681(3) 0.20551(3) 0.02541(18) Uani 1 d . .
W11 W 0.08156(6) 0.75165(3) 0.17326(3) 0.02537(18) Uani 1 d . .
Na1 Na 0.0874(12) 0.8978(6) 0.2840(7) 0.127(5) Uani 1 d . .
Na2 Na 0.0684(6) 0.6287(3) 0.0365(3) 0.0399(19) Uani 1 d . .
K1 K 0.1507(3) 0.3809(2) 0.42464(19) 0.0389(10) Uani 1 d . .
K2 K 0.3664(4) 0.41663(19) 0.2728(2) 0.0397(11) Uani 1 d . .
O1W O 0.2654(12) 0.9608(6) 0.3256(8) 0.065(5) Uani 1 d . .
O2W O 0.3404(13) 0.3503(7) 0.1659(8) 0.075(5) Uani 1 d . .
O3W O 0.2061(13) 0.8950(8) 0.0922(7) 0.077(5) Uani 1 d . .
O4W O -0.3317(11) 0.7157(6) 0.2025(7) 0.057(4) Uani 1 d . .
O5W O 0.2355(15) 0.9642(8) 0.1972(9) 0.096(6) Uani 1 d . .
O6W O 0.259(2) 0.2876(12) 0.4919(13) 0.055(8) Uiso 0.50 d . .
O7W O -0.0365(19) 0.7306(10) -0.0056(10) 0.126(8) Uiso 1 d . .
O8W O 0.384(2) 0.5808(11) -0.0083(11) 0.142(9) Uiso 1 d . .
O9W O 0.548(3) 0.6541(14) -0.0334(15) 0.075(10) Uiso 0.50 d . .
O10W O 0.2286(11) 0.3297(6) 0.3171(6) 0.054(4) Uani 1 d . .
O11W O 0.636(3) 0.5677(14) 0.0987(15) 0.072(10) Uiso 0.50 d . .
O12W O -0.337(2) 0.6494(11) 0.0921(11) 0.143(9) Uiso 1 d . .
O13W O -0.025(3) 0.6130(15) -0.0923(16) 0.078(10) Uiso 0.50 d . .
O14W O 0.830(3) 0.5784(14) 0.0187(15) 0.073(9) Uiso 0.50 d . .
O1 O -0.1499(10) 0.7677(6) 0.3420(6) 0.046(4) Uani 1 d . .
O2 O 0.2137(10) 0.8258(5) 0.4491(5) 0.037(3) Uani 1 d . .
O3 O 0.6044(10) 0.7006(6) 0.3962(6) 0.040(3) Uani 1 d . .
O4 O 0.1941(9) 0.4790(6) 0.1158(5) 0.035(3) Uani 1 d . .
O5 O 0.2884(9) 0.7095(5) 0.3065(5) 0.024(3) Uani 1 d . .
O6 O 0.1969(8) 0.6110(4) 0.3276(4) 0.016(2) Uani 1 d . .
O7 O 0.3758(9) 0.5201(5) 0.1912(5) 0.028(3) Uani 1 d . .
O8 O 0.3908(10) 0.7395(5) 0.1902(5) 0.029(3) Uani 1 d . .
O9 O 0.4723(8) 0.6268(5) 0.1675(5) 0.023(3) Uani 1 d . U
O10 O -0.0205(9) 0.7777(5) 0.2374(5) 0.033(3) Uani 1 d . .
O11 O 0.2906(9) 0.8285(5) 0.3287(5) 0.029(3) Uani 1 d . .
O12 O -0.1224(9) 0.6714(5) 0.2592(5) 0.028(3) Uani 1 d . .
O13 O 0.0885(9) 0.7761(5) 0.3464(5) 0.030(3) Uani 1 d . .
O14 O 0.1048(8) 0.6806(5) 0.2504(5) 0.021(3) Uani 1 d . .
O15 O 0.4092(10) 0.8615(5) 0.2265(6) 0.037(3) Uani 1 d . .
O16 O 0.3885(9) 0.7522(5) 0.4102(5) 0.025(3) Uani 1 d . .
O17 O 0.4833(10) 0.7678(5) 0.3031(5) 0.031(3) Uani 1 d . .
O18 O 0.4137(9) 0.5409(5) 0.3147(5) 0.029(3) Uani 1 d . .
O19 O 0.0256(9) 0.4419(5) 0.3202(5) 0.023(3) Uani 1 d . U
O20 O 0.2761(9) 0.5959(5) 0.1075(5) 0.026(3) Uani 1 d . .
O21 O 0.4101(8) 0.6303(5) 0.3987(5) 0.026(3) Uani 1 d . .
O22 O 0.2024(9) 0.7944(4) 0.2161(5) 0.022(3) Uani 1 d . U
O23 O 0.0348(9) 0.5525(5) 0.3890(5) 0.025(3) Uani 1 d . .
O24 O -0.0100(9) 0.5633(5) 0.2695(5) 0.028(3) Uani 1 d . .
O25 O 0.1741(9) 0.5046(5) 0.2432(5) 0.031(3) Uani 1 d . .
O26 O -0.0050(9) 0.6691(5) 0.3701(5) 0.030(3) Uani 1 d . .
O27 O 0.0394(11) 0.8044(5) 0.1164(6) 0.040(3) Uani 1 d . .
O28 O -0.0249(9) 0.6874(5) 0.1508(5) 0.026(3) Uani 1 d . .
O29 O -0.1617(10) 0.5839(6) 0.1686(6) 0.039(3) Uani 1 d . .
O30 O 0.2282(8) 0.4892(5) 0.3675(5) 0.020(3) Uani 1 d . .
O31 O 0.1976(9) 0.7055(5) 0.1327(5) 0.029(3) Uani 1 d . .
O32 O 0.0274(9) 0.6275(5) 0.4928(5) 0.029(3) Uani 1 d . .
O33 O 0.5109(8) 0.6482(5) 0.2888(5) 0.022(3) Uani 1 d . .
O34 O 0.1830(9) 0.7005(5) 0.4284(5) 0.024(3) Uani 1 d . .
O35 O 0.2852(9) 0.6254(5) 0.2272(5) 0.023(3) Uani 1 d . .
O36 O 0.0774(9) 0.5801(5) 0.1599(5) 0.027(3) Uani 1 d . .
O37 O 0.3969(10) 0.6975(5) 0.0674(5) 0.033(3) Uani 1 d . .
O38 O 0.2271(8) 0.5824(5) 0.4557(5) 0.022(3) Uani 1 d . .
O39 O 0.5945(9) 0.5389(6) 0.2393(6) 0.040(3) Uani 1 d . .
O40 O 0.4099(9) 0.4578(5) 0.5880(5) 0.027(3) Uani 1 d . .
O41 O 0.3032(10) 0.4613(5) 0.4982(5) 0.028(3) Uani 1 d . .
O42 O 0.4593(9) 0.5656(5) 0.5212(5) 0.028(3) Uani 1 d . .
O43 O 0.5627(10) 0.5757(5) 0.6070(5) 0.038(3) Uani 1 d . .
N1 N 0.2415(13) 0.4160(8) 0.6549(7) 0.052(5) Uani 1 d . .
H1C H 0.1803 0.4006 0.6728 0.078 Uiso 1 calc R .
H1D H 0.2591 0.4525 0.6717 0.078 Uiso 1 calc R .
H1E H 0.3008 0.3905 0.6608 0.078 Uiso 1 calc R .
N2 N 0.3686(12) 0.6821(7) 0.5296(6) 0.043(4) Uani 1 d D .
H2A H 0.3561 0.7224 0.5329 0.064 Uiso 1 calc R .
H2B H 0.3059 0.6616 0.5397 0.064 Uiso 1 calc R .
H2C H 0.3850 0.6731 0.4905 0.064 Uiso 1 calc R .
C1 C 0.2156(14) 0.4236(10) 0.5871(8) 0.041(5) Uani 1 d . .
H1A H 0.1518 0.4519 0.5805 0.049 Uiso 1 calc R .
H1B H 0.1935 0.3842 0.5689 0.049 Uiso 1 calc R .
C2 C 0.3218(14) 0.4485(7) 0.5552(8) 0.024(4) Uani 1 d . .
C3 C 0.4947(13) 0.5978(7) 0.5649(7) 0.018(4) Uani 1 d . U
C4 C 0.4653(15) 0.6643(8) 0.5717(9) 0.044(5) Uani 1 d D .
H4A H 0.4457 0.6723 0.6144 0.053 Uiso 1 calc R .
H4B H 0.5319 0.6891 0.5627 0.053 Uiso 1 calc R .

loop_
_atom_site_aniso_label
_atom_site_aniso_U_11
_atom_site_aniso_U_22
_atom_site_aniso_U_33
_atom_site_aniso_U_23
_atom_site_aniso_U_13
_atom_site_aniso_U_12
Tm1 0.0166(4) 0.0250(4) 0.0219(4) 0.0006(3) -0.0026(3) -0.0025(3)
B1 0.016(4) 0.016(4) 0.015(4) 0.0001(10) 0.0008(10) 0.0003(10)
W1 0.0138(3) 0.0255(4) 0.0212(4) 0.0041(3) -0.0038(3) -0.0038(3)
W2 0.0171(4) 0.0343(4) 0.0258(4) 0.0047(3) -0.0007(3) 0.0078(3)
W3 0.0160(3) 0.0248(4) 0.0222(4) 0.0038(3) 0.0002(3) 0.0003(3)
W4 0.0230(4) 0.0278(4) 0.0187(4) 0.0002(3) -0.0025(3) -0.0020(3)
W5 0.0166(3) 0.0214(4) 0.0257(4) 0.0034(3) -0.0026(3) -0.0023(3)
W6 0.0223(4) 0.0270(4) 0.0226(4) 0.0059(3) 0.0022(3) 0.0001(3)
W7 0.0239(4) 0.0231(4) 0.0237(4) -0.0012(3) -0.0006(3) 0.0019(3)
W8 0.0136(3) 0.0289(4) 0.0181(4) 0.0024(3) 0.0000(3) 0.0017(3)
W9 0.0250(4) 0.0211(4) 0.0271(4) 0.0050(3) -0.0001(3) -0.0024(3)
W10 0.0157(3) 0.0371(5) 0.0228(4) 0.0065(3) -0.0059(3) -0.0001(3)
W11 0.0210(4) 0.0305(4) 0.0243(4) 0.0088(3) -0.0029(3) 0.0051(3)
Na1 0.129(11) 0.106(10) 0.142(12) 0.045(8) -0.061(9) 0.003(8)
Na2 0.028(4) 0.066(5) 0.025(4) 0.022(4) 0.003(3) -0.005(4)
K1 0.034(2) 0.051(3) 0.031(3) 0.002(2) -0.0021(19) -0.011(2)
K2 0.044(3) 0.035(3) 0.040(3) 0.001(2) -0.009(2) -0.003(2)
O1W 0.050(9) 0.024(8) 0.121(15) 0.011(8) -0.004(9) -0.002(7)
O2W 0.062(11) 0.062(11) 0.100(14) -0.007(9) -0.013(9) 0.020(9)
O3W 0.052(10) 0.105(14) 0.073(13) 0.009(10) -0.004(9) -0.003(9)
O4W 0.027(7) 0.062(10) 0.083(12) 0.018(8) -0.002(7) -0.009(7)
O5W 0.079(13) 0.091(14) 0.119(17) 0.006(11) -0.001(12) -0.015(11)
O10W 0.052(9) 0.052(9) 0.058(10) -0.016(7) 0.014(7) -0.028(7)
O1 0.016(6) 0.064(10) 0.057(10) 0.008(7) -0.002(6) 0.010(6)
O2 0.044(8) 0.042(8) 0.025(7) -0.006(6) 0.002(6) 0.001(6)
O3 0.034(7) 0.052(9) 0.035(8) -0.012(6) -0.017(6) -0.011(6)
O4 0.024(7) 0.050(8) 0.031(8) -0.009(6) -0.002(6) 0.001(6)
O5 0.017(6) 0.023(7) 0.032(7) -0.001(5) -0.007(5) 0.001(5)
O6 0.020(6) 0.014(6) 0.014(6) 0.006(4) -0.005(5) -0.006(5)
O7 0.025(6) 0.022(7) 0.036(8) -0.014(5) 0.003(5) 0.006(5)
O8 0.038(7) 0.016(6) 0.033(7) 0.002(5) 0.008(6) -0.002(5)
O9 0.013(5) 0.022(5) 0.033(6) 0.008(5) 0.000(4) 0.001(4)
O10 0.026(7) 0.039(8) 0.033(8) 0.012(6) 0.002(6) 0.007(6)
O11 0.027(7) 0.025(7) 0.034(7) -0.005(5) 0.006(5) 0.007(5)
O12 0.021(6) 0.038(7) 0.023(7) -0.001(5) -0.012(5) 0.007(5)
O13 0.021(6) 0.034(7) 0.035(8) -0.003(6) -0.002(5) 0.008(5)
O14 0.007(5) 0.024(7) 0.034(7) 0.004(5) 0.002(5) 0.005(5)
O15 0.031(7) 0.042(8) 0.039(8) 0.012(6) 0.008(6) -0.003(6)
O16 0.034(7) 0.015(6) 0.024(7) -0.001(5) -0.010(5) 0.000(5)
O17 0.033(7) 0.024(7) 0.035(8) 0.016(5) -0.002(6) -0.008(6)
O18 0.025(6) 0.040(8) 0.020(7) -0.007(5) -0.007(5) 0.002(6)
O19 0.023(3) 0.023(3) 0.024(3) 0.0000(10) 0.0002(10) -0.0005(10)
O20 0.026(6) 0.025(7) 0.027(7) -0.003(5) -0.003(5) 0.006(5)
O21 0.015(6) 0.038(7) 0.026(7) 0.001(5) 0.002(5) 0.007(5)
O22 0.026(5) 0.012(5) 0.028(6) 0.006(4) -0.002(5) 0.006(4)
O23 0.019(6) 0.028(7) 0.028(7) 0.004(5) -0.003(5) -0.004(5)
O24 0.019(6) 0.055(8) 0.011(6) 0.001(6) -0.004(5) 0.001(6)
O25 0.027(7) 0.033(7) 0.032(8) -0.008(6) -0.008(5) 0.008(6)
O26 0.012(6) 0.049(8) 0.029(7) 0.006(6) -0.001(5) -0.004(5)
O27 0.052(8) 0.028(7) 0.040(8) 0.009(6) 0.004(7) 0.019(6)
O28 0.021(6) 0.028(7) 0.028(7) 0.003(5) -0.005(5) -0.006(5)
O29 0.024(7) 0.049(9) 0.041(8) 0.000(6) -0.022(6) -0.002(6)
O30 0.019(6) 0.017(6) 0.025(7) 0.011(5) -0.001(5) -0.004(5)
O31 0.035(7) 0.032(7) 0.019(7) 0.005(5) -0.006(5) 0.016(6)
O32 0.027(6) 0.034(7) 0.025(7) 0.001(5) 0.001(5) 0.002(5)
O33 0.016(6) 0.028(7) 0.022(7) 0.002(5) 0.003(5) -0.009(5)
O34 0.019(6) 0.029(7) 0.023(7) 0.010(5) -0.002(5) 0.006(5)
O35 0.021(6) 0.021(6) 0.027(7) 0.003(5) 0.008(5) -0.004(5)
O36 0.031(7) 0.037(7) 0.013(6) 0.007(5) 0.003(5) 0.007(6)
O37 0.035(7) 0.034(7) 0.032(8) -0.001(6) 0.017(6) -0.011(6)
O38 0.017(6) 0.025(7) 0.023(7) 0.002(5) -0.004(5) -0.001(5)
O39 0.019(7) 0.056(9) 0.045(9) 0.009(7) 0.000(6) 0.004(6)
O40 0.015(6) 0.031(7) 0.034(8) -0.005(5) 0.006(5) 0.000(5)
O41 0.041(7) 0.029(7) 0.014(7) 0.005(5) -0.001(5) -0.012(6)
O42 0.016(6) 0.040(8) 0.030(7) -0.008(6) 0.001(5) 0.003(5)
O43 0.043(8) 0.045(8) 0.026(8) -0.002(6) -0.010(6) 0.016(6)
N1 0.043(10) 0.082(13) 0.032(10) -0.009(9) 0.020(8) -0.040(10)
N2 0.063(11) 0.040(10) 0.025(9) 0.000(7) -0.001(8) 0.029(9)
C1 0.023(10) 0.076(16) 0.024(11) -0.011(10) 0.002(8) -0.014(10)
C2 0.024(9) 0.020(10) 0.030(11) -0.002(8) 0.006(8) -0.013(8)
C3 0.015(6) 0.019(7) 0.020(7) -0.013(6) 0.002(6) -0.001(6)
C4 0.046(12) 0.040(12) 0.044(13) -0.007(10) -0.031(10) 0.001(10)

loop_
_atom_type_symbol
_atom_type_description
_atom_type_scat_dispersion_real
_atom_type_scat_dispersion_imag
_atom_type_scat_source
C C 0.0033 0.0016 'International Tables Vol C Tables 4.2.6.8 and 6.1.1.4'
H H 0.0000 0.0000 'International Tables Vol C Tables 4.2.6.8 and 6.1.1.4'
B B 0.0013 0.0007 'International Tables Vol C Tables 4.2.6.8 and 6.1.1.4'
N N 0.0061 0.0033 'International Tables Vol C Tables 4.2.6.8 and 6.1.1.4'
O O 0.0106 0.0060 'International Tables Vol C Tables 4.2.6.8 and 6.1.1.4'
W W -0.8490 6.8722 'International Tables Vol C Tables 4.2.6.8 and 6.1.1.4'
Tm Tm -0.3139 5.2483 'International Tables Vol C Tables 4.2.6.8 and 6.1.1.4'
K K 0.2009 0.2494 'International Tables Vol C Tables 4.2.6.8 and 6.1.1.4'
Na Na 0.0362 0.0249 'International Tables Vol C Tables 4.2.6.8 and 6.1.1.4'

loop_
_geom_angle_atom_site_label_1
_geom_angle_atom_site_label_2
_geom_angle_atom_site_label_3
_geom_angle
_geom_angle_site_symmetry_1
_geom_angle_site_symmetry_3
K2 Tm1 K1 62.32(8) . .
O18 Tm1 K1 101.5(3) . .
O18 Tm1 K2 45.1(3) . .
O18 Tm1 O42 114.1(3) . 3_666
O18 Tm1 C3 97.5(4) . 3_666
O21 Tm1 K1 141.7(3) . .
O21 Tm1 K2 112.0(3) . .
O21 Tm1 O18 67.3(4) . .
O21 Tm1 O30 105.8(3) . .
O21 Tm1 O38 69.4(3) . .
O21 Tm1 O40 74.0(4) . 3_666
O21 Tm1 O41 140.7(4) . .
O21 Tm1 O42 135.3(3) . 3_666
O21 Tm1 O43 143.3(4) . 3_666
O21 Tm1 C3 147.0(4) . 3_666
O30 Tm1 K1 39.4(2) . .
O30 Tm1 K2 49.5(3) . .
O30 Tm1 O18 69.4(3) . .
O30 Tm1 O38 71.2(3) . .
O30 Tm1 O41 77.6(4) . .
O30 Tm1 O42 116.5(3) . 3_666
O30 Tm1 O43 73.9(4) . 3_666
O30 Tm1 C3 94.8(4) . 3_666
O38 Tm1 K1 81.0(2) . .
O38 Tm1 K2 119.4(3) . .
O38 Tm1 O18 108.3(4) . .
O38 Tm1 O42 136.9(3) . 3_666
O38 Tm1 C3 143.1(4) . 3_666
O40 Tm1 K1 140.3(3) 3_666 .
O40 Tm1 K2 91.8(3) 3_666 .
O40 Tm1 O18 73.6(4) 3_666 .
O40 Tm1 O30 139.3(4) 3_666 .
O40 Tm1 O38 138.5(4) 3_666 .
O40 Tm1 O41 128.8(4) 3_666 .
O40 Tm1 O42 64.9(3) 3_666 3_666
O40 Tm1 O43 83.0(4) 3_666 3_666
O40 Tm1 C3 73.6(4) 3_666 3_666
O41 Tm1 K1 41.7(3) . .
O41 Tm1 K2 100.0(3) . .
O41 Tm1 O18 142.9(4) . .
O41 Tm1 O38 75.3(4) . .
O41 Tm1 O42 66.3(3) . 3_666
O41 Tm1 C3 68.3(4) . 3_666
O42 Tm1 K1 118.6(3) . .
O42 Tm1 K1 83.0(2) 3_666 .
O42 Tm1 K2 86.8(2) 3_666 .
O42 Tm1 K2 160.4(3) . .
O42 Tm1 O18 140.0(4) . .
O42 Tm1 O21 79.7(4) . .
O42 Tm1 O30 144.8(3) . .
O42 Tm1 O38 78.9(4) . .
O42 Tm1 O40 75.9(4) . 3_666
O42 Tm1 O41 77.0(4) . .
O42 Tm1 O42 74.2(4) . 3_666
O42 Tm1 O43 122.2(4) . 3_666
O42 Tm1 C3 98.1(4) . 3_666
O42 Tm1 C3 24.1(3) 3_666 3_666
O43 Tm1 K1 57.7(3) 3_666 .
O43 Tm1 K2 39.7(3) 3_666 .
O43 Tm1 O18 79.0(4) 3_666 .
O43 Tm1 O38 138.5(4) 3_666 .
O43 Tm1 O41 75.9(4) 3_666 .
O43 Tm1 O42 48.2(4) 3_666 3_666
O43 Tm1 C3 24.1(4) 3_666 3_666
C3 Tm1 K1 68.0(3) 3_666 .
C3 Tm1 K2 63.3(3) 3_666 .
O5 B1 O6 105.1(12) . .
O14 B1 O5 111.8(12) . .
O14 B1 O6 109.0(12) . .
O14 B1 O35 113.2(13) . .
O35 B1 O5 110.5(12) . .
O35 B1 O6 106.8(12) . .
K1 W1 K2 69.62(9) . .
O6 W1 K1 127.0(2) . .
O6 W1 K2 97.3(2) . .
O19 W1 K1 53.6(4) . .
O19 W1 K2 88.0(3) . .
O19 W1 O6 174.5(4) . .
O19 W1 O23 100.7(5) . .
O19 W1 O24 99.1(5) . .
O19 W1 O25 100.5(5) . .
O19 W1 O30 101.3(5) . .
O23 W1 K1 87.8(3) . .
O23 W1 K2 144.3(3) . .
O23 W1 O6 74.1(4) . .
O23 W1 O24 82.2(4) . .
O24 W1 K1 148.6(3) . .
O24 W1 K2 130.9(3) . .
O24 W1 O6 78.6(4) . .
O25 W1 K1 115.4(3) . .
O25 W1 K2 49.3(3) . .
O25 W1 O6 84.1(4) . .
O25 W1 O23 155.1(5) . .
O25 W1 O24 81.7(4) . .
O30 W1 K1 50.1(3) . .
O30 W1 K2 51.4(3) . .
O30 W1 O6 81.0(4) . .
O30 W1 O23 92.9(5) . .
O30 W1 O24 159.6(4) . .
O30 W1 O25 95.6(5) . .
O1 W2 O10 98.9(5) . .
O1 W2 O12 98.1(5) . .
O1 W2 O13 100.7(5) . .
O1 W2 O14 169.0(5) . .
O1 W2 O26 102.3(5) . .
O10 W2 O12 86.4(5) . .
O10 W2 O14 72.4(4) . .
O12 W2 O14 75.0(4) . .
O13 W2 O10 86.8(5) . .
O13 W2 O12 160.8(4) . .
O13 W2 O14 85.8(4) . .
O26 W2 O10 158.8(5) . .
O26 W2 O12 90.5(5) . .
O26 W2 O13 89.4(5) . .
O26 W2 O14 86.5(4) . .
O7 W3 K2 50.9(3) . .
O7 W3 O9 82.4(4) . .
O7 W3 O35 74.9(4) . .
O9 W3 K2 132.4(3) . .
O9 W3 O35 70.4(4) . .
O18 W3 K2 51.0(4) . .
O18 W3 O7 94.6(5) . .
O18 W3 O9 161.5(4) . .
O18 W3 O33 93.1(5) . .
O18 W3 O35 91.2(4) . .
O33 W3 K2 143.3(3) . .
O33 W3 O7 158.8(5) . .
O33 W3 O9 84.0(4) . .
O33 W3 O35 85.3(4) . .
O35 W3 K2 101.1(2) . .
O39 W3 K2 83.2(4) . .
O39 W3 O7 97.0(5) . .
O39 W3 O9 95.4(5) . .
O39 W3 O18 103.1(5) . .
O39 W3 O33 100.4(5) . .
O39 W3 O35 164.2(5) . .
O4 W4 K2 85.2(4) . .
O4 W4 O7 99.2(5) . .
O4 W4 O20 97.8(5) . .
O4 W4 O25 102.0(5) . .
O4 W4 O35 170.3(4) . .
O4 W4 O36 100.8(5) . .
O7 W4 K2 45.4(3) . .
O7 W4 O35 74.7(4) . .
O20 W4 K2 133.3(3) . .
O20 W4 O7 88.6(5) . .
O20 W4 O25 160.2(5) . .
O20 W4 O35 74.8(4) . .
O25 W4 K2 49.6(3) . .
O25 W4 O7 88.3(5) . .
O25 W4 O35 85.6(4) . .
O35 W4 K2 95.3(3) . .
O36 W4 K2 137.3(3) . .
O36 W4 O7 160.0(5) . .
O36 W4 O20 88.1(4) . .
O36 W4 O25 88.1(4) . .
O36 W4 O35 85.4(4) . .
O3 W5 O5 167.2(5) . .
O3 W5 O16 98.7(5) . .
O3 W5 O17 97.3(5) . .
O3 W5 O21 102.8(5) . .
O3 W5 O33 99.5(5) . .
O16 W5 O5 73.9(4) . .
O16 W5 O17 82.5(4) . .
O17 W5 O5 71.6(4) . .
O21 W5 O5 88.1(4) . .
O21 W5 O16 91.4(4) . .
O21 W5 O17 159.7(5) . .
O21 W5 O33 94.8(5) . .
O33 W5 O5 86.1(4) . .
O33 W5 O16 158.9(4) . .
O33 W5 O17 84.7(5) . .
O8 W6 O20 161.4(4) . .
O8 W6 O31 86.9(5) . .
O8 W6 O35 86.1(4) . .
O9 W6 O8 91.8(5) . .
O9 W6 O20 89.7(5) . .
O9 W6 O31 159.6(4) . .
O9 W6 O35 76.0(4) . .
O20 W6 O35 76.3(4) . .
O31 W6 O20 85.4(5) . .
O31 W6 O35 83.6(4) . .
O37 W6 O8 100.1(5) . .
O37 W6 O9 101.5(5) . .
O37 W6 O20 97.7(5) . .
O37 W6 O31 98.7(5) . .
O37 W6 O35 173.4(4) . .
O2 W7 O5 171.3(5) . .
O2 W7 O11 98.9(5) . .
O2 W7 O13 101.2(5) . .
O2 W7 O16 98.9(5) . .
O2 W7 O34 100.4(5) . .
O11 W7 O5 74.5(4) . .
O13 W7 O5 84.4(4) . .
O13 W7 O11 87.9(5) . .
O16 W7 O5 75.4(4) . .
O16 W7 O11 87.6(5) . .
O16 W7 O13 159.8(5) . .
O16 W7 O34 90.8(4) . .
O34 W7 O5 86.4(4) . .
O34 W7 O11 160.7(5) . .
O34 W7 O13 87.1(5) . .
O23 W8 O6 74.7(4) . .
O23 W8 O26 83.7(5) . .
O23 W8 O34 154.9(4) . .
O26 W8 O6 78.9(4) . .
O32 W8 O6 174.1(4) . .
O32 W8 O23 100.5(5) . .
O32 W8 O26 97.4(5) . .
O32 W8 O34 101.4(5) . .
O32 W8 O38 101.3(5) . .
O34 W8 O6 82.7(4) . .
O34 W8 O26 81.3(4) . .
O38 W8 O6 82.7(4) . .
O38 W8 O23 94.8(5) . .
O38 W8 O26 161.2(4) . .
O38 W8 O34 93.0(4) . .
O8 W9 O5 86.3(4) . .
O8 W9 O11 161.5(4) . .
O8 W9 O22 85.1(5) . .
O11 W9 O5 75.8(4) . .
O15 W9 O5 171.7(5) . .
O15 W9 O8 100.8(5) . .
O15 W9 O11 97.4(5) . .
O15 W9 O17 99.4(5) . .
O15 W9 O22 101.6(5) . .
O17 W9 O5 75.9(4) . .
O17 W9 O8 90.8(5) . .
O17 W9 O11 89.2(5) . .
O17 W9 O22 159.0(4) . .
O22 W9 O5 83.2(4) . .
O22 W9 O11 88.3(5) . .
O12 W10 O14 75.9(4) . .
O12 W10 O28 86.7(5) . .
O24 W10 O12 91.8(5) . .
O24 W10 O14 86.7(4) . .
O24 W10 O28 158.5(5) . .
O24 W10 O36 89.3(4) . .
O28 W10 O14 72.1(4) . .
O29 W10 O12 97.6(5) . .
O29 W10 O14 168.9(5) . .
O29 W10 O24 102.7(5) . .
O29 W10 O28 98.8(5) . .
O29 W10 O36 100.5(5) . .
O36 W10 O12 161.2(5) . .
O36 W10 O14 85.4(4) . .
O36 W10 O28 85.4(4) . .
O10 W11 O14 74.8(4) . .
O22 W11 O10 88.7(5) . .
O22 W11 O14 85.2(4) . .
O22 W11 O28 160.2(4) . .
O22 W11 O31 87.4(5) . .
O27 W11 O10 98.2(5) . .
O27 W11 O14 170.3(5) . .
O27 W11 O22 101.5(5) . .
O27 W11 O28 98.3(6) . .
O27 W11 O31 102.1(5) . .
O28 W11 O10 89.0(5) . .
O28 W11 O14 75.2(4) . .
O28 W11 O31 88.0(5) . .
O31 W11 O10 159.7(4) . .
O31 W11 O14 85.0(4) . .
O1W Na1 O5W 59.1(6) . .
O1W Na1 O13W 96.1(9) . 4_576
O1W Na1 O11 62.5(4) . .
O1W Na1 O13 109.0(5) . .
O1W Na1 O19 116.5(6) . 2
O5W Na1 O13W 151.1(9) . 4_576
O11 Na1 O5W 88.4(6) . .
O11 Na1 O13W 92.6(7) . 4_576
O11 Na1 O13 53.6(4) . .
O13 Na1 O5W 136.6(6) . .
O13 Na1 O13W 61.8(7) . 4_576
O19 Na1 O5W 65.5(5) 2 .
O19 Na1 O13W 122.6(8) 2 4_576
O19 Na1 O11 143.6(7) 2 .
O19 Na1 O13 132.8(6) 2 .
O7W Na2 O13W 68.5(8) . .
O7W Na2 O14W 81.4(8) . 1_455
O7W Na2 O2 76.0(5) . 4_575
O7W Na2 O20 138.0(6) . .
O7W Na2 O28 75.4(5) . .
O7W Na2 O31 88.8(6) . .
O7W Na2 O36 128.3(6) . .
O13W Na2 O14W 62.3(9) . 1_455
O13W Na2 O28 133.1(7) . .
O13W Na2 O31 149.5(7) . .
O14W Na2 O28 83.9(6) 1_455 .
O14W Na2 O31 136.4(7) 1_455 .
O2 Na2 O13W 67.4(7) 4_575 .
O2 Na2 O14W 129.5(7) 4_575 1_455
O2 Na2 O20 85.6(4) 4_575 .
O2 Na2 O28 130.9(4) 4_575 .
O2 Na2 O31 88.0(4) 4_575 .
O2 Na2 O36 139.9(4) 4_575 .
O20 Na2 O13W 137.1(7) . .
O20 Na2 O14W 136.7(7) . 1_455
O20 Na2 O28 89.8(4) . .
O20 Na2 O31 52.6(3) . .
O31 Na2 O28 52.6(3) . .
O36 Na2 O13W 145.8(7) . .
O36 Na2 O14W 88.9(7) . 1_455
O36 Na2 O20 54.7(3) . .
O36 Na2 O28 53.0(3) . .
O36 Na2 O31 64.5(3) . .
Tm1 K1 K2 56.82(7) . .
W1 K1 Tm1 60.52(6) . .
W1 K1 K2 57.92(8) . .
O6W K1 Tm1 104.8(6) . .
O6W K1 W1 161.4(6) . .
O6W K1 K2 105.2(6) . .
O6W K1 O19 158.5(6) . .
O6W K1 O27 93.6(6) . 2_545
O6W K1 O30 133.8(6) . .
O6W K1 O32 87.4(6) . 3_566
O6W K1 O41 84.4(6) . .
O10W K1 Tm1 93.4(3) . .
O10W K1 W1 81.1(3) . .
O10W K1 K2 37.6(3) . .
O10W K1 O6W 89.0(7) . .
O10W K1 O19 73.3(4) . .
O10W K1 O27 77.6(4) . 2_545
O10W K1 O30 81.3(4) . .
O10W K1 O32 141.9(4) . 3_566
O10W K1 O41 118.9(4) . .
O19 K1 Tm1 88.6(2) . .
O19 K1 W1 28.4(2) . .
O19 K1 K2 67.9(2) . .
O27 K1 Tm1 159.4(3) 2_545 .
O27 K1 W1 99.5(3) 2_545 .
O27 K1 K2 109.9(3) 2_545 .
O27 K1 O19 71.2(3) 2_545 .
O27 K1 O41 163.2(4) 2_545 .
O30 K1 Tm1 32.2(2) . .
O30 K1 W1 29.2(2) . .
O30 K1 K2 46.1(2) . .
O30 K1 O19 56.6(3) . .
O30 K1 O27 127.3(4) . 2_545
O30 K1 O41 62.4(3) . .
O32 K1 Tm1 124.1(3) 3_566 .
O32 K1 W1 110.1(3) 3_566 .
O32 K1 K2 166.9(3) 3_566 .
O32 K1 O19 99.0(3) 3_566 .
O32 K1 O27 64.8(3) 3_566 2_545
O32 K1 O30 126.3(3) 3_566 .
O32 K1 O41 98.5(3) 3_566 .
O41 K1 Tm1 32.8(2) . .
O41 K1 W1 86.7(2) . .
O41 K1 K2 86.6(2) . .
O41 K1 O19 114.5(3) . .
W1 K2 Tm1 60.43(6) . .
W3 K2 Tm1 64.09(7) . .
W3 K2 W1 78.66(8) . .
W3 K2 W4 53.00(6) . .
W4 K2 Tm1 95.47(9) . .
W4 K2 W1 57.34(6) . .
O2W K2 Tm1 175.7(3) . .
O2W K2 W1 116.4(3) . .
O2W K2 W3 113.0(4) . .
O2W K2 W4 80.3(3) . .
O2W K2 O7 84.5(4) . .
O2W K2 O15 81.5(4) . 2_645
O2W K2 O18 140.4(4) . .
O2W K2 O25 95.9(4) . .
O2W K2 O30 141.9(4) . .
O10W K2 Tm1 98.6(3) . .
O10W K2 W1 77.4(3) . .
O10W K2 W3 155.3(3) . .
O10W K2 W4 116.0(4) . .
O10W K2 O2W 83.1(5) . .
O10W K2 O7 144.3(4) . .
O10W K2 O15 105.2(4) . 2_645
O10W K2 O18 131.1(4) . .
O10W K2 O25 94.1(4) . .
O10W K2 O30 77.8(3) . .
O10W K2 O43 82.4(4) . 3_666
O7 K2 Tm1 91.9(2) . .
O7 K2 W1 78.5(2) . .
O7 K2 W3 31.7(2) . .
O7 K2 W4 28.5(2) . .
O7 K2 O15 105.8(3) . 2_645
O7 K2 O18 56.2(3) . .
O7 K2 O25 54.2(3) . .
O7 K2 O30 92.1(3) . .
O15 K2 Tm1 101.8(3) 2_645 .
O15 K2 W1 162.1(3) 2_645 .
O15 K2 W3 95.9(3) 2_645 .
O15 K2 W4 132.0(3) 2_645 .
O15 K2 O18 103.1(3) 2_645 .
O15 K2 O25 160.0(4) 2_645 .
O15 K2 O30 135.3(3) 2_645 .
O18 K2 Tm1 36.4(2) . .
O18 K2 W1 64.4(2) . .
O18 K2 W3 28.0(2) . .
O18 K2 W4 67.4(2) . .
O18 K2 O25 66.4(3) . .
O18 K2 O30 54.2(3) . .
O25 K2 Tm1 80.0(2) . .
O25 K2 W1 28.8(2) . .
O25 K2 W3 66.7(2) . .
O25 K2 W4 29.1(2) . .
O25 K2 O30 53.5(3) . .
O30 K2 Tm1 35.71(19) . .
O30 K2 W1 27.08(19) . .
O30 K2 W3 78.2(2) . .
O30 K2 W4 79.1(2) . .
O43 K2 Tm1 34.3(3) 3_666 .
O43 K2 W1 85.7(3) 3_666 .
O43 K2 W3 90.2(3) 3_666 .
O43 K2 W4 129.8(3) 3_666 .
O43 K2 O2W 149.9(4) 3_666 .
O43 K2 O7 121.6(4) 3_666 .
O43 K2 O15 77.2(4) 3_666 2_645
O43 K2 O18 66.2(3) 3_666 .
O43 K2 O25 111.2(4) 3_666 .
O43 K2 O30 58.7(3) 3_666 .
K2 O10W K1 103.7(4) . .
Na2 O13W Na1 132.8(12) . 4_575
W7 O2 Na2 147.3(6) . 4_576
B1 O5 W5 124.2(9) . .
B1 O5 W7 126.9(8) . .
B1 O5 W9 124.0(9) . .
W7 O5 W5 88.9(4) . .
W9 O5 W5 91.9(4) . .
W9 O5 W7 90.3(4) . .
B1 O6 W1 129.0(9) . .
B1 O6 W8 131.0(8) . .
W1 O6 W8 85.9(3) . .
W3 O7 K2 97.4(4) . .
W4 O7 W3 121.3(5) . .
W4 O7 K2 106.1(4) . .
W9 O8 W6 149.7(6) . .
W6 O9 W3 121.2(5) . .
W2 O10 W11 120.7(6) . .
W7 O11 W9 119.1(5) . .
W7 O11 Na1 104.5(5) . .
W9 O11 Na1 105.1(6) . .
W10 O12 W2 119.7(5) . .
W2 O13 W7 146.0(6) . .
W2 O13 Na1 107.9(5) . .
W7 O13 Na1 103.8(5) . .
B1 O14 W2 124.5(9) . .
B1 O14 W10 124.4(9) . .
B1 O14 W11 124.5(9) . .
W10 O14 W2 89.1(3) . .
W11 O14 W2 92.0(3) . .
W11 O14 W10 92.2(4) . .
W9 O15 K2 134.8(6) . 2_655
W7 O16 W5 121.5(5) . .
W9 O17 W5 120.5(5) . .
Tm1 O18 K2 98.5(4) . .
W3 O18 Tm1 158.1(6) . .
W3 O18 K2 101.0(4) . .
W1 O19 Na1 122.7(6) . 2_545
W1 O19 K1 98.0(4) . .
Na1 O19 K1 132.5(5) 2_545 .
W4 O20 W6 119.1(6) . .
W4 O20 Na2 101.9(4) . .
W6 O20 Na2 108.2(4) . .
W5 O21 Tm1 154.8(5) . .
W11 O22 W9 149.6(6) . .
W8 O23 W1 122.0(5) . .
W10 O24 W1 151.2(6) . .
W1 O25 W4 152.4(6) . .
W1 O25 K2 101.9(4) . .
W4 O25 K2 101.4(4) . .
W2 O26 W8 151.3(6) . .
W11 O27 K1 142.2(6) . 2
W10 O28 Na2 102.1(4) . .
W11 O28 W10 120.4(6) . .
W11 O28 Na2 105.2(4) . .
Tm1 O30 K1 108.4(4) . .
Tm1 O30 K2 94.8(3) . .
W1 O30 Tm1 145.8(5) . .
W1 O30 K1 100.8(4) . .
W1 O30 K2 101.5(4) . .
K1 O30 K2 92.7(3) . .
W6 O31 W11 147.2(6) . .
W6 O31 Na2 105.0(4) . .
W11 O31 Na2 105.1(5) . .
W8 O32 K1 162.1(6) . 3_566
W5 O33 W3 138.3(5) . .
W7 O34 W8 153.0(6) . .
B1 O35 W3 125.5(9) . .
B1 O35 W4 125.4(9) . .
B1 O35 W6 124.3(9) . .
W3 O35 W4 88.9(3) . .
W6 O35 W3 92.4(3) . .
W6 O35 W4 89.5(4) . .
W4 O36 W10 145.3(6) . .
W4 O36 Na2 103.8(4) . .
W10 O36 Na2 108.8(5) . .
W8 O38 Tm1 143.9(6) . .
C2 O40 Tm1 138.3(10) . 3_666
Tm1 O41 K1 105.5(4) . .
C2 O41 Tm1 135.0(10) . .
C2 O41 K1 118.1(9) . .
Tm1 O42 Tm1 105.8(4) . 3_666
C3 O42 Tm1 84.7(10) . 3_666
C3 O42 Tm1 166.9(12) . .
Tm1 O43 K2 106.0(4) 3_666 3_666
C3 O43 Tm1 106.4(10) . 3_666
C3 O43 K2 145.0(10) . 3_666
H1C N1 H1D 109.5 . .
H1C N1 H1E 109.5 . .
H1D N1 H1E 109.5 . .
C1 N1 H1C 109.5 . .
C1 N1 H1D 109.5 . .
C1 N1 H1E 109.5 . .
H2A N2 H2B 109.5 . .
H2A N2 H2C 109.5 . .
H2B N2 H2C 109.5 . .
C4 N2 H2A 109.5 . .
C4 N2 H2B 109.5 . .
C4 N2 H2C 109.5 . .
N1 C1 H1A 109.7 . .
N1 C1 H1B 109.7 . .
N1 C1 C2 110.1(14) . .
H1A C1 H1B 108.2 . .
C2 C1 H1A 109.7 . .
C2 C1 H1B 109.7 . .
O40 C2 O41 128.4(15) . .
O40 C2 C1 117.8(15) . .
O41 C2 C1 113.6(15) . .
O42 C3 Tm1 71.2(9) . 3_666
O42 C3 O43 120.5(15) . .
O42 C3 C4 123.7(15) . .
O43 C3 Tm1 49.5(8) . 3_666
O43 C3 C4 115.7(13) . .
C4 C3 Tm1 164.2(10) . 3_666
N2 C4 C3 111.6(14) . .
N2 C4 H4A 109.3 . .
N2 C4 H4B 109.3 . .
C3 C4 H4A 109.3 . .
C3 C4 H4B 109.3 . .
H4A C4 H4B 108.0 . .

loop_
_geom_bond_atom_site_label_1
_geom_bond_atom_site_label_2
_geom_bond_distance
_geom_bond_site_symmetry_2
Tm1 K1 4.211(4) .
Tm1 K2 4.035(4) .
Tm1 O18 2.420(11) .
Tm1 O21 2.360(11) .
Tm1 O30 2.364(10) .
Tm1 O38 2.400(10) .
Tm1 O40 2.363(10) 3_666
Tm1 O41 2.368(10) .
Tm1 O42 2.838(11) 3_666
Tm1 O42 2.342(11) .
Tm1 O43 2.367(12) 3_666
Tm1 C3 2.985(15) 3_666
B1 O5 1.53(2) .
B1 O6 1.544(19) .
B1 O14 1.473(19) .
B1 O35 1.506(19) .
W1 K1 3.612(4) .
W1 K2 3.860(4) .
W1 O6 2.448(9) .
W1 O19 1.734(10) .
W1 O23 1.924(11) .
W1 O24 2.037(11) .
W1 O25 1.900(11) .
W1 O30 1.793(10) .
W2 O1 1.719(12) .
W2 O10 1.918(11) .
W2 O12 1.950(11) .
W2 O13 1.887(11) .
W2 O14 2.390(9) .
W2 O26 1.844(11) .
W3 K2 3.650(4) .
W3 O7 1.933(11) .
W3 O9 2.061(10) .
W3 O18 1.745(11) .
W3 O33 1.916(10) .
W3 O35 2.383(10) .
W3 O39 1.715(11) .
W4 K2 3.853(4) .
W4 O4 1.703(11) .
W4 O7 1.914(11) .
W4 O20 1.904(11) .
W4 O25 1.910(12) .
W4 O35 2.403(11) .
W4 O36 1.888(10) .
W5 O3 1.710(11) .
W5 O5 2.397(10) .
W5 O16 1.947(10) .
W5 O17 2.018(10) .
W5 O21 1.784(11) .
W5 O33 1.894(10) .
W6 O8 1.907(11) .
W6 O9 1.823(10) .
W6 O20 1.946(11) .
W6 O31 1.911(11) .
W6 O35 2.310(10) .
W6 O37 1.732(11) .
W7 O2 1.724(11) .
W7 O5 2.378(11) .
W7 O11 1.922(11) .
W7 O13 1.906(11) .
W7 O16 1.884(11) .
W7 O34 1.888(10) .
W8 O6 2.449(10) .
W8 O23 1.890(11) .
W8 O26 2.009(11) .
W8 O32 1.703(10) .
W8 O34 1.930(11) .
W8 O38 1.757(10) .
W9 O5 2.313(10) .
W9 O8 1.887(11) .
W9 O11 1.936(10) .
W9 O15 1.701(11) .
W9 O17 1.879(11) .
W9 O22 1.925(10) .
W10 O12 1.920(11) .
W10 O14 2.378(10) .
W10 O24 1.827(11) .
W10 O28 1.948(11) .
W10 O29 1.722(11) .
W10 O36 1.913(10) .
W11 O10 1.941(11) .
W11 O14 2.272(10) .
W11 O22 1.892(11) .
W11 O27 1.730(11) .
W11 O28 1.915(10) .
W11 O31 1.920(10) .
Na1 O1W 2.609(19) .
Na1 O5W 2.97(2) .
Na1 O13W 3.02(3) 4_576
Na1 O11 2.931(16) .
Na1 O13 2.965(16) .
Na1 O19 2.721(16) 2
Na2 O7W 2.67(2) .
Na2 O13W 2.95(4) .
Na2 O14W 2.99(3) 1_455
Na2 O2 2.762(13) 4_575
Na2 O20 2.891(13) .
Na2 O28 3.008(13) .
Na2 O31 3.008(14) .
Na2 O36 2.849(12) .
K1 K2 4.270(6) .
K1 O6W 2.76(3) .
K1 O10W 2.752(14) .
K1 O19 2.936(11) .
K1 O27 2.876(12) 2_545
K1 O30 2.819(10) .
K1 O32 2.791(11) 3_566
K1 O41 2.907(12) .
K2 O2W 2.716(17) .
K2 O10W 2.678(13) .
K2 O7 2.855(12) .
K2 O15 2.873(12) 2_645
K2 O18 2.891(12) .
K2 O25 2.991(12) .
K2 O30 3.080(11) .
K2 O43 2.680(13) 3_666
O11W O12W 1.81(4) 1_655
O12W O11W 1.81(4) 1_455
O13W Na1 3.02(3) 4_575
O14W Na2 2.99(3) 1_655
O2 Na2 2.762(13) 4_576
O15 K2 2.873(12) 2_655
O19 Na1 2.721(16) 2_545
O27 K1 2.876(12) 2
O32 K1 2.791(11) 3_566
O40 Tm1 2.363(10) 3_666
O40 C2 1.236(19) .
O41 C2 1.263(19) .
O42 Tm1 2.838(11) 3_666
O42 C3 1.226(17) .
O43 Tm1 2.367(12) 3_666
O43 K2 2.680(13) 3_666
O43 C3 1.271(18) .
N1 H1C 0.8900 .
N1 H1D 0.8900 .
N1 H1E 0.8900 .
N1 C1 1.48(2) .
N2 H2A 0.8900 .
N2 H2B 0.8900 .
N2 H2C 0.8900 .
N2 C4 1.465(9) .
C1 H1A 0.9700 .
C1 H1B 0.9700 .
C1 C2 1.54(2) .
C3 Tm1 2.985(15) 3_666
C3 C4 1.49(2) .
C4 H4A 0.9700 .
C4 H4B 0.9700 .

loop_
_geom_hbond_atom_site_label_D
_geom_hbond_atom_site_label_H
_geom_hbond_atom_site_label_A
_geom_hbond_distance_DH
_geom_hbond_distance_HA
_geom_hbond_distance_DA
_geom_hbond_angle_DHA
_geom_hbond_site_symmetry_A
N1 H1C O12 0.89 2.26 3.025(18) 143.7 3_566
N1 H1C O24 0.89 2.51 3.236(17) 139.6 3_566
N1 H1D O5W 0.89 1.92 2.76(2) 157.4 4_576
N1 H1D O39 0.89 2.51 3.06(2) 120.8 3_666
N1 H1E O3 0.89 2.60 3.32(2) 138.6 3_666
N1 H1E O33 0.89 2.55 3.38(2) 156.1 3_666
N2 H2A O37 0.89 1.94 2.755(19) 150.9 4_576
N2 H2B O3W 0.89 2.06 2.90(2) 157.0 4_576
N2 H2B O38 0.89 2.63 3.112(18) 115.1 .
N2 H2C O16 0.89 2.43 2.998(17) 121.6 .
N2 H2C O21 0.89 2.21 3.084(18) 167.0 .
